data_7061367
loop_
_publ_author_name
'Zhuang, Jia-Chang'
'Tan, Yui-Hui'
'Fan, Xiao-Wei'
'Tang, Yun-Zhi'
'Song, Ning'
'Zhang, Yi-Hua'
'Zhang, Hao'
'Chen, Shao-Peng'

_publ_section_title
;
 A 1D chiral infinite chain organic metal halide hybrid with excellent SHG
 switching and moderate spontaneous polarization
;
_journal_issue 15
_journal_name_full 'New Journal of Chemistry'
_journal_page_first 7103
_journal_page_last 7107
_journal_paper_doi 10.1039/D2NJ00303A
_journal_volume 46
_journal_year 2022
_chemical_formula_moiety 'Cl5 Sb, 2(C4 H10 N O)'
_chemical_formula_sum 'C8 H20 Cl5 N2 O2 Sb'
_chemical_formula_weight 475.26
_space_group_crystal_system orthorhombic
_space_group_IT_number 19
_space_group_name_Hall 'P 2ac 2ab'
_space_group_name_H-M_alt 'P 21 21 21'
_atom_sites_solution_hydrogens mixed
_atom_sites_solution_primary iterative
_audit_creation_date 2021-06-26
_audit_creation_method
;
Olex2 1.3
(compiled 2019.09.11 svn.r3662 for OlexSys, GUI svn.r5938)
;
_audit_update_record
;
2022-01-13 deposited with the CCDC.	2022-02-28 downloaded from the CCDC.
;
_cell_angle_alpha 90
_cell_angle_beta 90
_cell_angle_gamma 90
_cell_formula_units_Z 4
_cell_length_a 8.7467(4)
_cell_length_b 11.3654(5)
_cell_length_c 17.6409(9)
_cell_measurement_reflns_used 9716
_cell_measurement_temperature 300.0
_cell_measurement_theta_max 27.369
_cell_measurement_theta_min 2.924
_cell_volume 1753.68(14)
_computing_cell_refinement 'SAINT V8.38A (Bruker, 2018)'
_computing_data_reduction 'SAINT V8.38A (Bruker, 2018)'
_computing_molecular_graphics 'Olex2 1.3 (Dolomanov et al., 2009)'
_computing_publication_material 'Olex2 1.3 (Dolomanov et al., 2009)'
_computing_structure_refinement 'olex2.refine 1.3 (Bourhis et al., 2015)'
_computing_structure_solution 'olex2.solve 1.3 (Bourhis et al., 2015)'
_diffrn_ambient_temperature 300.0
_diffrn_measured_fraction_theta_full 0.993
_diffrn_measured_fraction_theta_max 0.993
_diffrn_measurement_device_type 'CCD area detector'
_diffrn_measurement_method 'phi and omega scans'
_diffrn_radiation_monochromator graphite
_diffrn_radiation_type MoK\a
_diffrn_radiation_wavelength 0.71073
_diffrn_reflns_av_R_equivalents 0.0328
_diffrn_reflns_av_unetI/netI 0.0219
_diffrn_reflns_Laue_measured_fraction_full 0.993
_diffrn_reflns_Laue_measured_fraction_max 0.993
_diffrn_reflns_limit_h_max 10
_diffrn_reflns_limit_h_min -10
_diffrn_reflns_limit_k_max 13
_diffrn_reflns_limit_k_min -13
_diffrn_reflns_limit_l_max 21
_diffrn_reflns_limit_l_min -21
_diffrn_reflns_number 21133
_diffrn_reflns_point_group_measured_fraction_full 0.994
_diffrn_reflns_point_group_measured_fraction_max 0.994
_diffrn_reflns_theta_full 25.026
_diffrn_reflns_theta_max 25.026
_diffrn_reflns_theta_min 2.939
_diffrn_source_current 30.0
_diffrn_source_power 1.35
_diffrn_source_voltage 45.0
_exptl_absorpt_coefficient_mu 2.331
_exptl_absorpt_correction_T_max 0.7456
_exptl_absorpt_correction_T_min 0.4723
_exptl_absorpt_correction_type multi-scan
_exptl_absorpt_process_details
;
SADABS-2016/2 (Bruker,2016/2) was used for absorption correction.
wR2(int) was 0.0935 before and 0.0562 after correction.
The Ratio of minimum to maximum transmission is 0.6334.
The \l/2 correction factor is Not present.
;
_exptl_crystal_colour 'clear light colourless'
_exptl_crystal_colour_lustre clear
_exptl_crystal_colour_modifier light
_exptl_crystal_colour_primary colourless
_exptl_crystal_density_diffrn 1.800
_exptl_crystal_description plate
_exptl_crystal_F_000 936
_exptl_crystal_size_max 0.03
_exptl_crystal_size_mid 0.02
_exptl_crystal_size_min 0.02
_refine_diff_density_max 1.613
_refine_diff_density_min -0.981
_refine_diff_density_rms 0.241
_refine_ls_abs_structure_details
;
 Refined as an inversion twin.
;
_refine_ls_abs_structure_Flack 0.2(2)
_refine_ls_extinction_method none
_refine_ls_goodness_of_fit_ref 1.153
_refine_ls_hydrogen_treatment constr
_refine_ls_matrix_type full
_refine_ls_number_parameters 137
_refine_ls_number_reflns 3074
_refine_ls_number_restraints 179
_refine_ls_restrained_S_all 5.708
_refine_ls_R_factor_all 0.1032
_refine_ls_R_factor_gt 0.0877
_refine_ls_shift/su_max 0.001
_refine_ls_shift/su_mean 0.000
_refine_ls_structure_factor_coef Fsqd
_refine_ls_weighting_details 'w=1/[\s^2^(Fo^2^)+(0.1981P)^2^+2.3757P] where P=(Fo^2^+2Fc^2^)/3'
_refine_ls_weighting_scheme calc
_refine_ls_wR_factor_gt 0.2589
_refine_ls_wR_factor_ref 0.2891
_reflns_Friedel_coverage 0.733
_reflns_Friedel_fraction_full 0.996
_reflns_Friedel_fraction_max 0.996
_reflns_number_gt 2565
_reflns_number_total 3074
_reflns_threshold_expression 'I > 2\s(I)'
_cod_data_source_file d2nj00303a2.cif
_cod_data_source_block a
_cod_depositor_comments 'Adding full bibliography for 7061367.cif.'
_cod_database_code 7061367
_shelx_shelxl_version_number 2018/3
_shelx_space_group_comment
;
The symmetry employed for this shelxl refinement is uniquely defined
by the following loop, which should always be used as a source of
symmetry information in preference to the above space-group names.
They are only intended as comments.
;
_shelx_estimated_absorpt_t_max 0.955
_shelx_estimated_absorpt_t_min 0.933
_olex2_refinement_description
;
1. Twinned data refinement
 Scales: 0.8(2)
 0.2(2)
2. Fixed Uiso
 At 1.2 times of:
  All C(H) groups, All C(H,H) groups, All N(H,H) groups
 At 1.5 times of:
  All O(H) groups
3. Restrained distances
 O1-C3 = O2-C6
 1.431 with sigma of 0.001
 O2-C5 = O2-C7 = O1-C2 = O1-C4
 2.344 with sigma of 0.001
 C7-C5 = C4-C2
 2.34 with sigma of 0.001
 C6-C5 = C7-C6 = C3-C2 = C4-C3
 1.485 with sigma of 0.001
 Cl1_$2-H1
 2.271 with sigma of 0.001
 C2-C1 = C8-C7
 1.501 with sigma of 0.001
 Cl4_$1-H2
 2.04 with sigma of 0.001
 N2-C5 = N2-C8 = N1A-C1 = N1A-C4
 1.485 with sigma of 0.001
 N2-C6 = C8-C6 = C3-C1 = N1A-C3
 2.352 with sigma of 0.001
 H2-O2
 0.85 with sigma of 0.001
 H1-Cl1_$2
 2.322 with sigma of 0.001
 H1b-H7b
 2.1 with sigma of 0.01
 H1b-H6
 2.1 with sigma of 0.01
 H3_$3-H1Ab
 2.1 with sigma of 0.01
4. Uiso/Uaniso restraints and constraints
Uanis(N2) \\sim Ueq, Uanis(O2) \\sim Ueq, Uanis(C7) \\sim Ueq, Uanis(C6) \\sim
Ueq, Uanis(C5) \\sim Ueq, Uanis(C8) \\sim Ueq: with sigma of 0.01 and sigma for
terminal atoms of 0.02
Uanis(C4) \\sim Ueq, Uanis(O1) \\sim Ueq, Uanis(C3) \\sim Ueq, Uanis(C2) \\sim
Ueq, Uanis(C1) \\sim Ueq, Uanis(N1A) \\sim Ueq: with sigma of 0.01 and sigma
for terminal atoms of 0.02
Uanis(C3) \\sim Ueq, Uanis(O1) \\sim Ueq, Uanis(C2) \\sim Ueq, Uanis(C4) \\sim
Ueq, Uanis(C1) \\sim Ueq, Uanis(N1A) \\sim Ueq: with sigma of 0.001 and sigma
for terminal atoms of 0.002
Uanis(C5) \\sim Ueq, Uanis(O2) \\sim Ueq, Uanis(C6) \\sim Ueq, Uanis(C7) \\sim
Ueq, Uanis(C8) \\sim Ueq, Uanis(N2) \\sim Ueq: with sigma of 0.001 and sigma
for terminal atoms of 0.002
5. Rigid body (RIGU) restrains
 N2, O2, C7, C6, C5, C8
 with sigma for 1-2 distances of 0.001 and sigma for 1-3 distances of 0.002
 N1A, O1, C3, C4, C2, C1
 with sigma for 1-2 distances of 0.001 and sigma for 1-3 distances of 0.002
6.a Everything fixed:
 O1, O2, H2, C8
6.b Riding coordinates:
 O1(H1)
6.c Ternary CH refined with riding coordinates:
 C3(H3), C6(H6)
6.d Secondary CH2 refined with riding coordinates:
 C1(H1a,H1b), C2(H2a,H2b), C4(H4a,H4b), N1A(H1Aa,H1Ab), C8(H8a,H8b), C7(H7a,
 H7b), C5(H5a,H5b), N2(H2c,H2d)
;
_olex2_submission_special_instructions 'No special instructions were received'

loop_
_space_group_symop_operation_xyz
'x, y, z'
'-x+1/2, -y, z+1/2'
'-x, y+1/2, -z+1/2'
'x+1/2, -y+1/2, -z'

loop_
_atom_site_label
_atom_site_type_symbol
_atom_site_fract_x
_atom_site_fract_y
_atom_site_fract_z
_atom_site_U_iso_or_equiv
_atom_site_adp_type
_atom_site_occupancy
_atom_site_site_symmetry_order
_atom_site_calc_flag
_atom_site_refinement_flags_posn
_atom_site_refinement_flags_adp
_atom_site_refinement_flags_occupancy
_atom_site_disorder_assembly
_atom_site_disorder_group
Sb1 Sb -0.01392(15) -0.10966(10) 0.56829(7) 0.0764(6) Uani 1 1 d . . . . .
Cl2 Cl -0.2676(10) -0.2468(9) 0.5004(5) 0.132(2) Uani 1 1 d . . . . .
Cl5 Cl -0.0097(10) -0.2507(7) 0.6803(4) 0.131(2) Uani 1 1 d . . . . .
Cl4 Cl 0.1798(7) 0.0108(5) 0.6281(4) 0.134(3) Uani 1 1 d . . . . .
Cl3 Cl -0.2115(11) 0.0085(8) 0.6282(6) 0.154(4) Uani 1 1 d . . . . .
Cl1 Cl -0.0248(9) 0.0343(9) 0.4470(6) 0.176(4) Uani 1 1 d . . . . .
O1 O 0.128230 0.450920 0.576840 0.398 Uani 1 1 d D U . . .
H1 H 0.215440 0.439400 0.561480 0.598 Uiso 1 1 d DR U . . .
C1 C -0.0662(10) 0.1922(7) 0.6360(6) 0.276(6) Uani 1 1 d D U . . .
H1A H -0.023010 0.115780 0.624100 0.331 Uiso 1 1 calc R U . . .
H1B H -0.126387 0.185635 0.681948 0.331 Uiso 1 1 calc DR U . . .
C2 C 0.058(2) 0.2825(11) 0.6451(7) 0.273(5) Uani 1 1 d D U . . .
H2A H 0.027521 0.342916 0.680964 0.328 Uiso 1 1 calc R U . . .
H2B H 0.151899 0.246410 0.662408 0.328 Uiso 1 1 calc R U . . .
C3 C 0.0761(10) 0.3324(4) 0.5678(5) 0.265(4) Uani 1 1 d D U . . .
H3 H 0.143925 0.285164 0.535750 0.318 Uiso 1 1 calc R U . . .
C4 C -0.082(2) 0.3386(14) 0.5381(12) 0.276(5) Uani 1 1 d D U . . .
H4A H -0.083075 0.333478 0.483176 0.331 Uiso 1 1 calc R U . . .
H4B H -0.131383 0.411526 0.553179 0.331 Uiso 1 1 calc R U . . .
N1A N -0.1615(17) 0.236(2) 0.5722(12) 0.277(6) Uani 1 1 d D U . . .
H1AA H -0.253400 0.256945 0.589092 0.332 Uiso 1 1 calc R U . . .
H1AB H -0.173540 0.179443 0.537717 0.332 Uiso 1 1 calc DR U . . .
O2 O -0.399040 0.335720 0.831750 0.333 Uani 1 1 d D U . . .
H2 H -0.336290 0.412260 0.814240 0.499 Uiso 1 1 d D U . . .
C8 C -0.485080 0.076520 0.783200 0.271 Uani 1 1 d D U . . .
H8A H -0.476891 0.028384 0.737976 0.325 Uiso 1 1 calc R U . . .
H8B H -0.507127 0.025601 0.825952 0.325 Uiso 1 1 calc R U . . .
C7 C -0.33872(18) 0.1424(3) 0.7964(6) 0.274(3) Uani 1 1 d D U . . .
H7A H -0.313467 0.144531 0.849955 0.329 Uiso 1 1 calc R U . . .
H7B H -0.254776 0.106507 0.768921 0.329 Uiso 1 1 calc DR U . . .
C6 C -0.3713(10) 0.2624(3) 0.7673(3) 0.268(3) Uani 1 1 d D U . . .
H6 H -0.289794 0.292672 0.734520 0.322 Uiso 1 1 calc DR U . . .
C5 C -0.5193(17) 0.2492(4) 0.7269(5) 0.270(4) Uani 1 1 d D U . . .
H5A H -0.503728 0.218236 0.676260 0.324 Uiso 1 1 calc R U . . .
H5B H -0.571688 0.324236 0.723202 0.324 Uiso 1 1 calc R U . . .
N2 N -0.6083(5) 0.1652(3) 0.7740(9) 0.270(3) Uani 1 1 d D U . . .
H2C H -0.689177 0.136542 0.749517 0.324 Uiso 1 1 calc R U . . .
H2D H -0.637359 0.196371 0.817948 0.324 Uiso 1 1 calc R U . . .

loop_
_atom_site_aniso_label
_atom_site_aniso_U_11
_atom_site_aniso_U_22
_atom_site_aniso_U_33
_atom_site_aniso_U_23
_atom_site_aniso_U_13
_atom_site_aniso_U_12
Sb1 0.0681(7) 0.0810(9) 0.0800(8) -0.0190(5) -0.0037(6) 0.0002(6)
Cl2 0.131(6) 0.130(5) 0.135(5) -0.025(4) 0.000(5) -0.015(5)
Cl5 0.147(7) 0.144(5) 0.102(4) 0.022(4) -0.004(5) 0.000(6)
Cl4 0.126(6) 0.131(6) 0.145(6) -0.038(5) -0.030(5) -0.039(5)
Cl3 0.133(7) 0.132(6) 0.198(9) -0.057(7) 0.031(6) 0.030(5)
Cl1 0.212(12) 0.156(7) 0.160(7) 0.055(6) -0.005(7) -0.016(8)
O1 0.617 0.287 0.292 -0.065 0.047 -0.115
C1 0.276(6) 0.276(6) 0.276(6) 0.0000(14) 0.0001(14) -0.0003(13)
C2 0.274(5) 0.274(5) 0.273(5) 0.0003(14) 0.0001(14) 0.0002(14)
C3 0.266(4) 0.263(4) 0.265(4) -0.0013(14) 0.0003(13) -0.0009(14)
C4 0.275(5) 0.276(5) 0.276(5) 0.0003(14) -0.0002(13) 0.0010(13)
N1A 0.277(6) 0.277(6) 0.277(6) 0.0001(14) -0.0001(13) -0.0002(13)
O2 0.321 0.359 0.319 -0.081 0.025 -0.038
C8 0.271 0.271 0.271 0.000 0.000 0.000
C7 0.274(3) 0.274(3) 0.274(4) 0.0005(14) -0.0002(14) -0.0003(13)
C6 0.268(3) 0.268(3) 0.268(3) -0.0011(13) 0.0004(13) 0.0001(13)
C5 0.270(4) 0.270(4) 0.270(4) 0.0001(13) -0.0002(13) 0.0000(14)
N2 0.270(4) 0.270(4) 0.270(4) 0.0001(14) -0.0001(14) 0.0000(13)

loop_
_atom_type_symbol
_atom_type_description
_atom_type_scat_dispersion_real
_atom_type_scat_dispersion_imag
_atom_type_scat_source
C C 0.0033 0.0016 'International Tables Vol C Tables 4.2.6.8 and 6.1.1.4'
H H 0.0000 0.0000 'International Tables Vol C Tables 4.2.6.8 and 6.1.1.4'
Cl Cl 0.1484 0.1585 'International Tables Vol C Tables 4.2.6.8 and 6.1.1.4'
N N 0.0061 0.0033 'International Tables Vol C Tables 4.2.6.8 and 6.1.1.4'
O O 0.0106 0.0060 'International Tables Vol C Tables 4.2.6.8 and 6.1.1.4'
Sb Sb -0.5866 1.5461 'International Tables Vol C Tables 4.2.6.8 and 6.1.1.4'

loop_
_geom_angle_atom_site_label_1
_geom_angle_atom_site_label_2
_geom_angle_atom_site_label_3
_geom_angle
_geom_angle_site_symmetry_1
_geom_angle_site_symmetry_3
_geom_angle_publ_flag
Cl5 Sb1 Cl2 89.6(3) . . ?
Cl5 Sb1 Cl1 177.9(3) . . ?
Cl4 Sb1 Cl2 176.0(3) . . ?
Cl4 Sb1 Cl5 90.4(2) . . ?
Cl4 Sb1 Cl1 91.6(3) . . ?
Cl3 Sb1 Cl2 86.2(3) . . ?
Cl3 Sb1 Cl5 91.2(3) . . ?
Cl3 Sb1 Cl4 89.7(3) . . ?
Cl3 Sb1 Cl1 89.1(4) . . ?
Cl1 Sb1 Cl2 88.4(3) . . ?
C3 O1 H1 96.3 . . ?
H1A C1 H1B 108.8 . . ?
C2 C1 H1A 110.8 . . ?
C2 C1 H1B 110.8 . . ?
N1A C1 H1A 110.8 . . ?
N1A C1 H1B 110.8 . . ?
N1A C1 C2 105.0(8) . . ?
C1 C2 H2A 111.0 . . ?
C1 C2 H2B 111.0 . . ?
H2A C2 H2B 109.0 . . ?
C3 C2 C1 103.93(13) . . ?
C3 C2 H2A 111.0 . . ?
C3 C2 H2B 111.0 . . ?
O1 C3 C2 106.99(14) . . ?
O1 C3 H3 112.8 . . ?
O1 C3 C4 106.98(14) . . ?
C2 C3 H3 112.8 . . ?
C2 C3 C4 103.96(13) . . ?
C4 C3 H3 112.8 . . ?
C3 C4 H4A 110.8 . . ?
C3 C4 H4B 110.8 . . ?
C3 C4 N1A 104.71(13) . . ?
H4A C4 H4B 108.9 . . ?
N1A C4 H4A 110.8 . . ?
N1A C4 H4B 110.8 . . ?
C1 N1A C4 108.0(5) . . ?
C1 N1A H1AA 110.1 . . ?
C1 N1A H1AB 110.1 . . ?
C4 N1A H1AA 110.1 . . ?
C4 N1A H1AB 110.1 . . ?
H1AA N1A H1AB 108.4 . . ?
C6 O2 H2 99.0 . . ?
H8A C8 H8B 108.5 . . ?
C7 C8 H8A 110.3 . . ?
C7 C8 H8B 110.3 . . ?
N2 C8 H8A 110.3 . . ?
N2 C8 H8B 110.3 . . ?
N2 C8 C7 107.31(13) . . ?
C8 C7 H7A 111.0 . . ?
C8 C7 H7B 111.0 . . ?
H7A C7 H7B 109.0 . . ?
C6 C7 C8 103.91(12) . . ?
C6 C7 H7A 111.0 . . ?
C6 C7 H7B 111.0 . . ?
O2 C6 C7 106.97(14) . . ?
O2 C6 H6 112.8 . . ?
O2 C6 C5 106.97(14) . . ?
C7 C6 H6 112.8 . . ?
C7 C6 C5 103.94(13) . . ?
C5 C6 H6 112.8 . . ?
C6 C5 H5A 110.8 . . ?
C6 C5 H5B 110.8 . . ?
C6 C5 N2 104.71(13) . . ?
H5A C5 H5B 108.9 . . ?
N2 C5 H5A 110.8 . . ?
N2 C5 H5B 110.8 . . ?
C8 N2 H2C 112.4 . . ?
C8 N2 H2D 112.4 . . ?
C5 N2 C8 96.7(3) . . ?
C5 N2 H2C 112.4 . . ?
C5 N2 H2D 112.4 . . ?
H2C N2 H2D 110.0 . . ?

loop_
_geom_bond_atom_site_label_1
_geom_bond_atom_site_label_2
_geom_bond_distance
_geom_bond_site_symmetry_2
_geom_bond_publ_flag
Sb1 Cl2 2.964(9) . ?
Sb1 Cl5 2.544(7) . ?
Sb1 Cl4 2.421(6) . ?
Sb1 Cl3 2.431(7) . ?
Sb1 Cl1 2.696(8) . ?
O1 H1 0.8200 . ?
O1 C3 1.4309(14) . ?
C1 H1A 0.9700 . ?
C1 H1B 0.9700 . ?
C1 C2 1.5011(14) . ?
C1 N1A 1.4849(14) . ?
C2 H2A 0.9700 . ?
C2 H2B 0.9700 . ?
C2 C3 1.4850(14) . ?
C3 H3 0.9800 . ?
C3 C4 1.4851(14) . ?
C4 H4A 0.9700 . ?
C4 H4B 0.9700 . ?
C4 N1A 1.4852(14) . ?
N1A H1AA 0.8900 . ?
N1A H1AB 0.8900 . ?
O2 H2 1.0740 . ?
O2 C6 1.4311(14) . ?
C8 H8A 0.9700 . ?
C8 H8B 0.9700 . ?
C8 C7 1.5013(14) . ?
C8 N2 1.4851(14) . ?
C7 H7A 0.9700 . ?
C7 H7B 0.9700 . ?
C7 C6 1.4852(14) . ?
C6 H6 0.9800 . ?
C6 C5 1.4852(14) . ?
C5 H5A 0.9700 . ?
C5 H5B 0.9700 . ?
C5 N2 1.4851(14) . ?
N2 H2C 0.8900 . ?
N2 H2D 0.8900 . ?

loop_
_geom_torsion_atom_site_label_1
_geom_torsion_atom_site_label_2
_geom_torsion_atom_site_label_3
_geom_torsion_atom_site_label_4
_geom_torsion
_geom_torsion_site_symmetry_1
_geom_torsion_site_symmetry_2
_geom_torsion_site_symmetry_3
_geom_torsion_site_symmetry_4
_geom_torsion_publ_flag
O1 C3 C4 N1A -146.3(15) . . . . ?
C1 C2 C3 O1 151.4(8) . . . . ?
C1 C2 C3 C4 38.4(9) . . . . ?
C2 C1 N1A C4 8(3) . . . . ?
C2 C3 C4 N1A -33.3(15) . . . . ?
C3 C4 N1A C1 16(3) . . . . ?
N1A C1 C2 C3 -29(2) . . . . ?
O2 C6 C5 N2 -75.4(3) . . . . ?
C8 C7 C6 O2 102.40(18) . . . . ?
C8 C7 C6 C5 -10.6(3) . . . . ?
C7 C8 N2 C5 41.0(6) . . . . ?
C7 C6 C5 N2 37.5(3) . . . . ?
C6 C5 N2 C8 -47.7(5) . . . . ?
N2 C8 C7 C6 -19.7(6) . . . . ?

loop_
_twin_individual_id
_twin_individual_mass_fraction_refined
1 0.8(2)
2 0.2(2)
